data_7028306
loop_
_publ_author_name
'Cosham, Samuel D.'
'Hill, Michael S.'
'Johnson, Andrew L.'
'Molloy, Kieran C.'

_publ_section_title
;
 New organo- and amidozinc derivatives of primary amines.
;
_journal_issue 2
_journal_name_full 'Dalton transactions (Cambridge, England : 2003)'
_journal_page_first 859
_journal_page_last 864
_journal_paper_doi 10.1039/c3dt52602j
_journal_volume 43
_journal_year 2014
_chemical_formula_sum 'C16 H48 N8 Si2 Zn2'
_chemical_formula_weight 539.54
_chemical_name_systematic
; 
 ? 
;
_space_group_IT_number 14
_symmetry_cell_setting monoclinic
_symmetry_space_group_name_Hall '-P 2yn'
_symmetry_space_group_name_H-M 'P 1 21/n 1'
_atom_sites_solution_hydrogens geom
_atom_sites_solution_primary direct
_atom_sites_solution_secondary difmap
_audit_creation_method SHELXL-97
_cell_angle_alpha 90.00
_cell_angle_beta 98.8530(10)
_cell_angle_gamma 90.00
_cell_formula_units_Z 2
_cell_length_a 7.9730(2)
_cell_length_b 18.1740(4)
_cell_length_c 9.3130(2)
_cell_measurement_reflns_used 24560
_cell_measurement_temperature 150(2)
_cell_measurement_theta_max 27.5
_cell_measurement_theta_min 2.82
_cell_volume 1333.39(5)
_computing_cell_refinement 'HKL Scalepack (Otwinowski & Minor 1997)'
_computing_data_collection 'Kappa CCD'
_computing_data_reduction 'Denzo and Scalepak (Otwinowski & Minor, 1997)'
_computing_molecular_graphics 'ORTEP 3 for Windows (Farrugia, 1997)'
_computing_publication_material 'SHELXL-97 (Sheldrick, 1997)'
_computing_structure_refinement 'SHELXL-97 (Sheldrick, 1997)'
_computing_structure_solution 'SHELXS-86 (Sheldrick, 1986)'
_diffrn_ambient_temperature 150(2)
_diffrn_measured_fraction_theta_full 0.997
_diffrn_measured_fraction_theta_max 0.997
_diffrn_measurement_device_type 'Bruker Kappa CCD Diffractometer'
_diffrn_measurement_method 'omega and phi scans'
_diffrn_radiation_monochromator graphite
_diffrn_radiation_source 'fine-focus sealed tube'
_diffrn_radiation_type MoK\a
_diffrn_radiation_wavelength 0.71073
_diffrn_reflns_av_R_equivalents 0.0577
_diffrn_reflns_av_sigmaI/netI 0.0286
_diffrn_reflns_limit_h_max 10
_diffrn_reflns_limit_h_min -10
_diffrn_reflns_limit_k_max 23
_diffrn_reflns_limit_k_min -23
_diffrn_reflns_limit_l_max 12
_diffrn_reflns_limit_l_min -12
_diffrn_reflns_number 24560
_diffrn_reflns_theta_full 27.50
_diffrn_reflns_theta_max 27.50
_diffrn_reflns_theta_min 2.82
_diffrn_standards_decay_% 0
_diffrn_standards_interval_count 0
_diffrn_standards_interval_time 0
_diffrn_standards_number 0
_exptl_absorpt_coefficient_mu 1.907
_exptl_absorpt_correction_type none
_exptl_crystal_colour colourless
_exptl_crystal_density_diffrn 1.344
_exptl_crystal_density_method 'not measured'
_exptl_crystal_description block
_exptl_crystal_F_000 576
_exptl_crystal_size_max 0.15
_exptl_crystal_size_mid 0.13
_exptl_crystal_size_min 0.10
_refine_diff_density_max 0.537
_refine_diff_density_min -0.569
_refine_diff_density_rms 0.129
_refine_ls_extinction_method none
_refine_ls_goodness_of_fit_ref 1.093
_refine_ls_hydrogen_treatment mixed
_refine_ls_matrix_type full
_refine_ls_number_parameters 138
_refine_ls_number_reflns 3061
_refine_ls_number_restraints 0
_refine_ls_restrained_S_all 1.093
_refine_ls_R_factor_all 0.0393
_refine_ls_R_factor_gt 0.0273
_refine_ls_shift/su_max 0.001
_refine_ls_shift/su_mean 0.000
_refine_ls_structure_factor_coef Fsqd
_refine_ls_weighting_details 'calc w=1/[\s^2^(Fo^2^)+(0.0279P)^2^+0.6853P] where P=(Fo^2^+2Fc^2^)/3'
_refine_ls_weighting_scheme calc
_refine_ls_wR_factor_gt 0.0613
_refine_ls_wR_factor_ref 0.0668
_reflns_number_gt 2605
_reflns_number_total 3061
_reflns_threshold_expression >2sigma(I)
_cod_data_source_file c3dt52602j.txt
_cod_data_source_block k11alj28
_cod_depositor_comments
;
The following automatic conversions were performed:

'_symmetry_cell_setting' value 'Monoclinic' changed to 'monoclinic'
according to
/usr/data/users/saulius/automatic-downloads/current/RSC/lib/dictionaries/cif_core.dic
dictionary named 'cif_core.dic' version 2.4.2 from 2011-04-26.

Automatic conversion script
Id: cif_fix_values 2281 2013-09-26 08:29:07Z andrius 
;
_cod_original_sg_symbol_H-M P21/n
_cod_database_code 7028306

loop_
_symmetry_equiv_pos_as_xyz
'x, y, z'
'-x+1/2, y+1/2, -z+1/2'
'-x, -y, -z'
'x-1/2, -y-1/2, z-1/2'

loop_
_atom_site_label
_atom_site_type_symbol
_atom_site_fract_x
_atom_site_fract_y
_atom_site_fract_z
_atom_site_U_iso_or_equiv
_atom_site_adp_type
_atom_site_occupancy
_atom_site_symmetry_multiplicity
_atom_site_calc_flag
_atom_site_refinement_flags
Zn1 Zn 0.56567(3) 0.062821(11) 0.08918(2) 0.02071(8) Uani 1 1 d .
Si1 Si 0.75823(6) -0.09176(3) 0.07202(5) 0.02006(12) Uani 1 1 d .
N1 N 0.6774(2) -0.01508(8) -0.01870(17) 0.0199(3) Uani 1 1 d .
N3 N 0.8700(2) -0.14394(9) -0.03378(18) 0.0259(3) Uani 1 1 d .
N2 N 0.56806(19) -0.13700(8) 0.10024(16) 0.0219(3) Uani 1 1 d .
N4 N 0.8759(2) -0.07538(9) 0.23861(18) 0.0265(4) Uani 1 1 d .
C21 C 0.4930(3) -0.11976(11) 0.2310(2) 0.0282(4) Uani 1 1 d .
H21A H 0.3699 -0.1271 0.2107 0.042 Uiso 1 1 calc R
H21B H 0.5173 -0.0684 0.2590 0.042 Uiso 1 1 calc R
H21C H 0.5418 -0.1522 0.3106 0.042 Uiso 1 1 calc R
C42 C 0.9926(2) -0.01354(11) 0.2635(2) 0.0295(4) Uani 1 1 d .
H42A H 0.9742 0.0125 0.3519 0.044 Uiso 1 1 calc R
H42B H 0.9724 0.0201 0.1805 0.044 Uiso 1 1 calc R
H42C H 1.1097 -0.0316 0.2750 0.044 Uiso 1 1 calc R
C1 C 0.6495(2) 0.12036(11) 0.2672(2) 0.0274(4) Uani 1 1 d .
H1A H 0.7723 0.1298 0.2699 0.033 Uiso 1 1 calc R
H1B H 0.5912 0.1686 0.2602 0.033 Uiso 1 1 calc R
C22 C 0.5472(3) -0.21551(11) 0.0661(2) 0.0308(4) Uani 1 1 d .
H22A H 0.6073 -0.2446 0.1466 0.046 Uiso 1 1 calc R
H22B H 0.5941 -0.2263 -0.0229 0.046 Uiso 1 1 calc R
H22C H 0.4263 -0.2281 0.0517 0.046 Uiso 1 1 calc R
C2 C 0.6238(3) 0.08372(14) 0.4100(2) 0.0405(5) Uani 1 1 d .
H2A H 0.5024 0.0753 0.4100 0.061 Uiso 1 1 calc R
H2B H 0.6684 0.1158 0.4915 0.061 Uiso 1 1 calc R
H2C H 0.6840 0.0366 0.4199 0.061 Uiso 1 1 calc R
C31 C 0.8140(3) -0.15760(12) -0.1881(2) 0.0348(5) Uani 1 1 d .
H31A H 0.9082 -0.1485 -0.2420 0.052 Uiso 1 1 calc R
H31B H 0.7194 -0.1247 -0.2238 0.052 Uiso 1 1 calc R
H31C H 0.7767 -0.2088 -0.2021 0.052 Uiso 1 1 calc R
C32 C 1.0110(3) -0.19133(13) 0.0247(3) 0.0422(6) Uani 1 1 d .
H32A H 0.9731 -0.2427 0.0203 0.063 Uiso 1 1 calc R
H32B H 1.0515 -0.1778 0.1260 0.063 Uiso 1 1 calc R
H32C H 1.1033 -0.1855 -0.0327 0.063 Uiso 1 1 calc R
C41 C 0.8998(3) -0.12869(13) 0.3560(3) 0.0408(5) Uani 1 1 d .
H41A H 1.0195 -0.1433 0.3756 0.061 Uiso 1 1 calc R
H41B H 0.8293 -0.1721 0.3280 0.061 Uiso 1 1 calc R
H41C H 0.8669 -0.1067 0.4436 0.061 Uiso 1 1 calc R
H1N H 0.728(3) 0.0012(12) -0.072(2) 0.026(6) Uiso 1 1 d .

loop_
_atom_site_aniso_label
_atom_site_aniso_U_11
_atom_site_aniso_U_22
_atom_site_aniso_U_33
_atom_site_aniso_U_23
_atom_site_aniso_U_13
_atom_site_aniso_U_12
Zn1 0.02312(13) 0.01944(12) 0.01920(12) -0.00298(8) 0.00208(8) -0.00009(8)
Si1 0.0212(2) 0.0183(2) 0.0204(3) 0.00015(19) 0.00241(19) 0.00104(19)
N1 0.0222(8) 0.0194(7) 0.0186(8) 0.0015(6) 0.0052(6) -0.0004(6)
N3 0.0237(8) 0.0254(8) 0.0285(9) -0.0015(7) 0.0040(7) 0.0047(6)
N2 0.0257(8) 0.0178(7) 0.0230(8) 0.0004(6) 0.0060(7) -0.0007(6)
N4 0.0291(9) 0.0255(8) 0.0231(8) 0.0039(6) -0.0014(7) -0.0020(7)
C21 0.0312(10) 0.0312(10) 0.0234(10) 0.0039(8) 0.0080(8) 0.0001(8)
C42 0.0257(10) 0.0341(11) 0.0275(10) -0.0017(8) -0.0002(8) -0.0039(8)
C1 0.0266(10) 0.0292(10) 0.0260(10) -0.0086(8) 0.0027(8) -0.0018(8)
C22 0.0318(11) 0.0216(10) 0.0394(12) 0.0022(8) 0.0069(9) -0.0010(8)
C2 0.0385(12) 0.0575(15) 0.0244(11) -0.0049(10) 0.0014(9) 0.0014(11)
C31 0.0324(11) 0.0372(12) 0.0362(12) -0.0119(9) 0.0097(9) 0.0019(9)
C32 0.0365(12) 0.0417(13) 0.0491(14) 0.0026(11) 0.0086(11) 0.0170(10)
C41 0.0423(13) 0.0420(13) 0.0329(12) 0.0132(10) -0.0106(10) -0.0058(10)

loop_
_atom_type_symbol
_atom_type_description
_atom_type_scat_dispersion_real
_atom_type_scat_dispersion_imag
_atom_type_scat_source
C C 0.0033 0.0016 'International Tables Vol C Tables 4.2.6.8 and 6.1.1.4'
H H 0.0000 0.0000 'International Tables Vol C Tables 4.2.6.8 and 6.1.1.4'
Zn Zn 0.2839 1.4301 'International Tables Vol C Tables 4.2.6.8 and 6.1.1.4'
N N 0.0061 0.0033 'International Tables Vol C Tables 4.2.6.8 and 6.1.1.4'
Si Si 0.0817 0.0704 'International Tables Vol C Tables 4.2.6.8 and 6.1.1.4'

loop_
_geom_angle_atom_site_label_1
_geom_angle_atom_site_label_2
_geom_angle_atom_site_label_3
_geom_angle
_geom_angle_site_symmetry_1
_geom_angle_site_symmetry_3
C1 Zn1 N1 131.76(7) . .
C1 Zn1 N1 130.10(7) . 3_655
N1 Zn1 N1 90.65(6) . 3_655
C1 Zn1 N2 112.40(7) . 3_655
N1 Zn1 N2 102.31(6) . 3_655
N1 Zn1 N2 73.48(6) 3_655 3_655
N1 Si1 N4 114.84(8) . .
N1 Si1 N3 110.97(8) . .
N4 Si1 N3 110.90(8) . .
N1 Si1 N2 100.69(8) . .
N4 Si1 N2 107.90(8) . .
N3 Si1 N2 111.07(8) . .
N1 Si1 Zn1 48.73(5) . 3_655
N4 Si1 Zn1 140.99(6) . 3_655
N3 Si1 Zn1 108.10(6) . 3_655
N2 Si1 Zn1 55.63(5) . 3_655
Si1 N1 Zn1 119.24(9) . .
Si1 N1 Zn1 94.37(7) . 3_655
Zn1 N1 Zn1 89.35(6) . 3_655
Si1 N1 H1N 116.9(17) . .
Zn1 N1 H1N 112.1(17) . .
Zn1 N1 H1N 121.0(17) 3_655 .
C32 N3 C31 111.72(17) . .
C32 N3 Si1 123.57(15) . .
C31 N3 Si1 123.61(13) . .
C22 N2 C21 109.87(15) . .
C22 N2 Si1 119.25(12) . .
C21 N2 Si1 119.22(12) . .
C22 N2 Zn1 111.94(12) . 3_655
C21 N2 Zn1 107.76(11) . 3_655
Si1 N2 Zn1 85.54(6) . 3_655
C41 N4 C42 112.89(16) . .
C41 N4 Si1 123.85(14) . .
C42 N4 Si1 121.81(13) . .
N2 C21 H21A 109.5 . .
N2 C21 H21B 109.5 . .
H21A C21 H21B 109.5 . .
N2 C21 H21C 109.5 . .
H21A C21 H21C 109.5 . .
H21B C21 H21C 109.5 . .
N4 C42 H42A 109.5 . .
N4 C42 H42B 109.5 . .
H42A C42 H42B 109.5 . .
N4 C42 H42C 109.5 . .
H42A C42 H42C 109.5 . .
H42B C42 H42C 109.5 . .
C2 C1 Zn1 115.05(14) . .
C2 C1 H1A 108.5 . .
Zn1 C1 H1A 108.5 . .
C2 C1 H1B 108.5 . .
Zn1 C1 H1B 108.5 . .
H1A C1 H1B 107.5 . .
N2 C22 H22A 109.5 . .
N2 C22 H22B 109.5 . .
H22A C22 H22B 109.5 . .
N2 C22 H22C 109.5 . .
H22A C22 H22C 109.5 . .
H22B C22 H22C 109.5 . .
C1 C2 H2A 109.5 . .
C1 C2 H2B 109.5 . .
H2A C2 H2B 109.5 . .
C1 C2 H2C 109.5 . .
H2A C2 H2C 109.5 . .
H2B C2 H2C 109.5 . .
N3 C31 H31A 109.5 . .
N3 C31 H31B 109.5 . .
H31A C31 H31B 109.5 . .
N3 C31 H31C 109.5 . .
H31A C31 H31C 109.5 . .
H31B C31 H31C 109.5 . .
N3 C32 H32A 109.5 . .
N3 C32 H32B 109.5 . .
H32A C32 H32B 109.5 . .
N3 C32 H32C 109.5 . .
H32A C32 H32C 109.5 . .
H32B C32 H32C 109.5 . .
N4 C41 H41A 109.5 . .
N4 C41 H41B 109.5 . .
H41A C41 H41B 109.5 . .
N4 C41 H41C 109.5 . .
H41A C41 H41C 109.5 . .
H41B C41 H41C 109.5 . .

loop_
_geom_bond_atom_site_label_1
_geom_bond_atom_site_label_2
_geom_bond_distance
_geom_bond_site_symmetry_2
Zn1 C1 1.9867(19) .
Zn1 N1 2.0208(15) .
Zn1 N1 2.1327(16) 3_655
Zn1 N2 2.3425(15) 3_655
Si1 N1 1.7039(16) .
Si1 N4 1.7111(17) .
Si1 N3 1.7129(16) .
Si1 N2 1.7795(15) .
Si1 Zn1 2.8295(5) 3_655
N1 Zn1 2.1327(16) 3_655
N1 H1N 0.74(2) .
N3 C32 1.454(3) .
N3 C31 1.459(3) .
N2 C22 1.466(2) .
N2 C21 1.471(2) .
N2 Zn1 2.3425(15) 3_655
N4 C41 1.451(3) .
N4 C42 1.454(2) .
C21 H21A 0.9800 .
C21 H21B 0.9800 .
C21 H21C 0.9800 .
C42 H42A 0.9800 .
C42 H42B 0.9800 .
C42 H42C 0.9800 .
C1 C2 1.529(3) .
C1 H1A 0.9900 .
C1 H1B 0.9900 .
C22 H22A 0.9800 .
C22 H22B 0.9800 .
C22 H22C 0.9800 .
C2 H2A 0.9800 .
C2 H2B 0.9800 .
C2 H2C 0.9800 .
C31 H31A 0.9800 .
C31 H31B 0.9800 .
C31 H31C 0.9800 .
C32 H32A 0.9800 .
C32 H32B 0.9800 .
C32 H32C 0.9800 .
C41 H41A 0.9800 .
C41 H41B 0.9800 .
C41 H41C 0.9800 .
